data_2103076
loop_
_publ_author_name
'Meents, Alke'
'Dittrich, Birger'
'Thome, Volker'
'Johnas, Simone K.'
'Weckert, Edgar'

_publ_section_title
;
 Charge-density studies of energetic materials: CL-20 and FOX-7
;
_journal_coeditor_code BS5048
_journal_date_accepted 2007-11-01
_journal_date_recd_electronic 2007-05-19
_journal_issue 1
_journal_name_full 'Acta Crystallographica Section B'
_journal_page_first 42
_journal_page_last 49
_journal_paper_category FA
_journal_paper_doi 10.1107/S0108768107055292
_journal_volume 64
_journal_year 2008
_chemical_formula_sum 'C2 H4 N4 O4'
_chemical_formula_weight 148.09
_space_group_IT_number 14
_symmetry_cell_setting monoclinic
_symmetry_space_group_name_Hall '-P 2yn'
_symmetry_space_group_name_H-M 'P 1 21/n 1'
_audit_conform_dict_name cif_core.dic
_audit_conform_dict_version 2.2
_audit_creation_method 'XD routine XDCIF'
_cell_angle_alpha 90
_cell_angle_beta 90.4850(10)
_cell_angle_gamma 90
_cell_formula_units_Z 4
_cell_length_a 6.9220(10)
_cell_length_b 6.5010(10)
_cell_length_c 11.2620(10)
_cell_measurement_temperature 100
_cell_volume 506.77(12)
_computing_molecular_graphics 'Koritsanszky et al, (2003)'
_computing_publication_material 'Koritsanszky et al, (2003)'
_computing_structure_refinement 'Koritsanszky et al, (2003)'
_diffrn_measured_fraction_theta_full 0.994
_diffrn_measurement_device_type 'Beamline E2; HASYLAB-DESY'
_diffrn_measurement_method 'rotation photographs'
_diffrn_radiation_type synchrotron
_diffrn_reflns_av_R_equivalents 2.7
_diffrn_reflns_number 143788
_diffrn_reflns_theta_full 33.6
_diffrn_reflns_theta_max 33.6
_exptl_absorpt_coefficient_mu 0.78
_exptl_absorpt_correction_type none
_exptl_crystal_colour yellow
_exptl_crystal_density_diffrn 1.9410(10)
_exptl_crystal_description prismatic
_exptl_crystal_size_max 0.27
_exptl_crystal_size_mid 0.25
_exptl_crystal_size_min 0.22
_refine_diff_density_max 0.292
_refine_diff_density_min -0.359
_refine_ls_extinction_method none
_refine_ls_goodness_of_fit_ref 2.0511
_refine_ls_hydrogen_treatment refall
_refine_ls_matrix_type full
_refine_ls_number_parameters 184
_refine_ls_number_reflns 5329
_refine_ls_number_restraints 0
_refine_ls_R_factor_all 0.0291
_refine_ls_R_factor_gt 0.021
_refine_ls_shift/su_max 0
_refine_ls_structure_factor_coef F
_refine_ls_weighting_details
;
     calc w1 = 1/[s^2^(Fo)]
;
_refine_ls_weighting_scheme calc
_refine_ls_wR_factor_ref 0.0266
_reflns_number_gt 5329
_reflns_number_total 6093
_reflns_threshold_expression I>3\s(I)
_cod_data_source_file bs5048.cif
_cod_data_source_block FOX7
_cod_original_cell_volume 506.771
_cod_original_sg_symbol_H-M P21/n
_cod_database_code 2103076

loop_
_symmetry_equiv_pos_as_xyz
+X,+Y,+Z
1/2-X,1/2+Y,1/2-Z
-X,-Y,-Z
1/2+X,1/2-Y,1/2+Z

loop_
_atom_site_aniso_label
_atom_site_aniso_U_11
_atom_site_aniso_U_22
_atom_site_aniso_U_33
_atom_site_aniso_U_12
_atom_site_aniso_U_13
_atom_site_aniso_U_23
O(11) 0.00986(6) 0.02106(7) 0.00607(4) 0.00095(5) -0.00045(4) 0.00124(4)
O(12) 0.00833(5) 0.01748(7) 0.00902(5) 0.00364(5) 0.00016(4) -0.00032(4)
O(21) 0.00724(5) 0.02178(8) 0.01128(5) 0.00018(5) 0.00135(4) -0.00422(5)
O(22) 0.00894(5) 0.01527(7) 0.00918(5) -0.00146(5) -0.00206(4) -0.00226(4)
N(11) 0.00711(5) 0.01076(6) 0.00589(4) 0.00047(4) -0.00013(4) -0.00015(3)
N(12) 0.00650(5) 0.01119(6) 0.00728(4) -0.00021(4) -0.00041(4) -0.00082(4)
N(21) 0.00753(6) 0.01386(7) 0.00862(5) -0.00034(5) -0.00146(4) -0.00171(4)
N(22) 0.00952(6) 0.01779(8) 0.00761(5) -0.00047(6) 0.00078(4) -0.00344(5)
C(1) 0.00653(6) 0.01114(6) 0.00621(5) -0.00018(5) -0.00017(4) -0.00103(4)
C(2) 0.00730(6) 0.00988(6) 0.00623(5) -0.00040(5) -0.00024(4) -0.00038(4)
H(11) 0.0131 0.0296 0.0128 -0.0075 -0.0052 -0.0017
H(12) 0.0137 0.0326 0.0151 0.0046 0.0073 0.0013
H(21) 0.02 0.0352 0.0089 0.0023 -0.0004 -0.0097
H(22) 0.0086 0.0312 0.024 0.0023 0.0026 -0.0057

loop_
_atom_site_label
_atom_site_fract_x
_atom_site_fract_y
_atom_site_fract_z
_atom_site_U_iso_or_equiv
_atom_site_occupancy
O(11) 0.19465(3) 0.33585(3) 0.337060(10) 0.012 1
O(12) -0.02049(2) 0.44648(3) 0.212860(10) 0.012 1
O(21) 0.58078(2) 0.30104(3) 0.081000(10) 0.013 1
O(22) 0.52188(2) 0.44511(3) 0.250780(10) 0.011 1
N(11) 0.14219(2) 0.37539(2) 0.234300(10) 0.008 1
N(12) 0.46434(2) 0.35837(3) 0.158330(10) 0.008 1
N(21) -0.00504(3) 0.24524(3) 0.010100(10) 0.01 1
N(22) 0.29804(3) 0.19871(3) -0.061820(10) 0.012 1
C(1) 0.26649(2) 0.33329(3) 0.137210(10) 0.008 1
C(2) 0.18528(3) 0.25991(3) 0.025590(10) 0.008 1
H(11) -0.05872 0.20059 -0.0691 0.019 1
H(12) -0.09554 0.3016 0.07155 0.02 1
H(21) 0.23363 0.15195 -0.13755 0.021 1
H(22) 0.44262 0.20052 -0.05163 0.021 1

loop_
_geom_angle_atom_site_label_1
_geom_angle_atom_site_label_2
_geom_angle_atom_site_label_3
_geom_angle_site_symmetry_1
_geom_angle_site_symmetry_2
_geom_angle_site_symmetry_3
_geom_angle
_geom_angle_publ_flag
O(11) N(11) O(12) 1_555 1_555 1_555 121.260(18) yes
O(11) N(11) C(1) 1_555 1_555 1_555 120.268(17) yes
O(12) N(11) C(1) 1_555 1_555 1_555 118.439(15) yes
O(21) N(12) O(22) 1_555 1_555 1_555 120.938(19) yes
O(21) N(12) C(1) 1_555 1_555 1_555 118.940(15) yes
O(22) N(12) C(1) 1_555 1_555 1_555 120.045(17) yes
C(2) N(21) H(11) 1_555 1_555 1_555 119.646(18) yes
C(2) N(21) H(12) 1_555 1_555 1_555 120.328(16) yes
H(11) N(21) H(12) 1_555 1_555 1_555 119.161(18) yes
C(2) N(22) H(21) 1_555 1_555 1_555 117.496(19) yes
C(2) N(22) H(22) 1_555 1_555 1_555 120.274(17) yes
H(21) N(22) H(22) 1_555 1_555 1_555 122.230(18) yes
N(11) C(1) N(12) 1_555 1_555 1_555 116.397(14) yes
N(11) C(1) C(2) 1_555 1_555 1_555 119.709(15) yes
N(12) C(1) C(2) 1_555 1_555 1_555 123.840(15) yes
N(21) C(2) N(22) 1_555 1_555 1_555 118.074(18) yes
N(21) C(2) C(1) 1_555 1_555 1_555 120.811(16) yes
N(22) C(2) C(1) 1_555 1_555 1_555 121.070(17) yes

loop_
_geom_bond_atom_site_label_1
_geom_bond_atom_site_label_2
_geom_bond_site_symmetry_1
_geom_bond_site_symmetry_2
_geom_bond_distance
_geom_bond_publ_flag
O(11) N(11) 1_555 1_555 1.2370(2) yes
O(12) N(11) 1_555 1_555 1.2391(2) yes
O(21) N(12) 1_555 1_555 1.2486(2) yes
O(22) N(12) 1_555 1_555 1.2464(2) yes
N(11) C(1) 1_555 1_555 1.4237(2) yes
N(12) C(1) 1_555 1_555 1.3976(2) yes
N(21) C(2) 1_555 1_555 1.3308(2) yes
N(21) H(11) 1_555 1_555 1.00611(16) yes
N(21) H(12) 1_555 1_555 1.00641(19) yes
N(22) C(2) 1_555 1_555 1.3227(2) yes
N(22) H(21) 1_555 1_555 1.00608(17) yes
N(22) H(22) 1_555 1_555 1.0064(2) yes
C(1) C(2) 1_555 1_555 1.4532(2) yes
